data_4079467
loop_
_publ_author_name
'Ikpo, Nduka'
'Barbon, Stephanie M.'
'Drover, Marcus W.'
'Dawe, Louise N.'
'Kerton, Francesca M.'

_publ_section_title
;
 Aluminum Methyl and Chloro Complexes Bearing Monoanionic Aminephenolate
 Ligands: Synthesis, Characterization, and Use in Polymerizations
;
_journal_issue 23
_journal_name_full Organometallics
_journal_page_first 8145
_journal_paper_doi 10.1021/om300757u
_journal_volume 31
_journal_year 2012
_chemical_formula_moiety 'C39 H63 Al N2 O4'
_chemical_formula_sum 'C39 H63 Al N2 O4'
_chemical_formula_weight 650.92
_chemical_name_systematic
; 
 ? 
;
_space_group_IT_number 61
_symmetry_cell_setting orthorhombic
_symmetry_Int_Tables_number 61
_symmetry_space_group_name_Hall '-P 2ac 2ab'
_symmetry_space_group_name_H-M 'P b c a'
_atom_sites_solution_hydrogens geom
_atom_sites_solution_primary direct
_atom_sites_solution_secondary difmap
_audit_creation_method SHELXL-97
_cell_angle_alpha 90.00
_cell_angle_beta 90.00
_cell_angle_gamma 90.00
_cell_formula_units_Z 8
_cell_length_a 19.976(4)
_cell_length_b 13.016(3)
_cell_length_c 29.350(6)
_cell_measurement_reflns_used 6302
_cell_measurement_temperature 163(2)
_cell_measurement_theta_max 27.5
_cell_measurement_theta_min 3.1
_cell_volume 7631(3)
_computing_cell_refinement 'CrystalClear-SM Expert 2.0 r4 (Rigaku, 2009)'
_computing_data_collection 'CrystalClear-SM Expert 2.0 r4 (Rigaku, 2009)'
_computing_data_reduction 'FS-PROCESS (Rigaku, 2009)'
_computing_molecular_graphics 'CrystalStructure 4.0 (Rigaku, 2010)'
_computing_publication_material 'CrystalStructure 4.0 (Rigaku, 2010)'
_computing_structure_refinement 'SHELXL-97 (Acta Cryst.2008, A64, 112-122)'
_computing_structure_solution 'SHELXL-97 (Acta Cryst.2008, A64, 112-122)'
_diffrn_ambient_temperature 163(2)
_diffrn_detector_area_resol_mean 14.63
_diffrn_measured_fraction_theta_full 0.938
_diffrn_measured_fraction_theta_max 0.938
_diffrn_measurement_device_type 'Rigaku Saturn'
_diffrn_measurement_method \w
_diffrn_radiation_monochromator 'graphite - Rigaku SHINE'
_diffrn_radiation_source 'fine-focus sealed tube'
_diffrn_radiation_type MoK\a
_diffrn_radiation_wavelength 0.71075
_diffrn_reflns_av_R_equivalents 0.1825
_diffrn_reflns_av_sigmaI/netI 0.1942
_diffrn_reflns_limit_h_max 23
_diffrn_reflns_limit_h_min -21
_diffrn_reflns_limit_k_max 15
_diffrn_reflns_limit_k_min -14
_diffrn_reflns_limit_l_max 17
_diffrn_reflns_limit_l_min -34
_diffrn_reflns_number 19498
_diffrn_reflns_theta_full 25.00
_diffrn_reflns_theta_max 25.00
_diffrn_reflns_theta_min 3.13
_exptl_absorpt_coefficient_mu 0.093
_exptl_absorpt_correction_T_max 1.000
_exptl_absorpt_correction_T_min 0.420
_exptl_absorpt_correction_type multi-scan
_exptl_absorpt_process_details 'FS-PROCESS (Rigaku, 2009)'
_exptl_crystal_colour Colorless
_exptl_crystal_density_diffrn 1.133
_exptl_crystal_density_method 'not measured'
_exptl_crystal_description Irregular
_exptl_crystal_F_000 2848
_exptl_crystal_size_max 0.24
_exptl_crystal_size_mid 0.20
_exptl_crystal_size_min 0.17
_refine_diff_density_max 0.491
_refine_diff_density_min -0.282
_refine_diff_density_rms 0.067
_refine_ls_extinction_method none
_refine_ls_goodness_of_fit_ref 1.038
_refine_ls_hydrogen_treatment constr
_refine_ls_matrix_type full
_refine_ls_number_parameters 428
_refine_ls_number_reflns 6290
_refine_ls_number_restraints 0
_refine_ls_restrained_S_all 1.038
_refine_ls_R_factor_all 0.2374
_refine_ls_R_factor_gt 0.1224
_refine_ls_shift/su_max 0.000
_refine_ls_shift/su_mean 0.000
_refine_ls_structure_factor_coef Fsqd
_refine_ls_weighting_details 'calc w=1/[\s^2^(Fo^2^)+(0.0841P)^2^+8.1933P] where P=(Fo^2^+2Fc^2^)/3'
_refine_ls_weighting_scheme calc
_refine_ls_wR_factor_gt 0.2307
_refine_ls_wR_factor_ref 0.2881
_reflns_number_gt 2818
_reflns_number_total 6290
_reflns_threshold_expression >2sigma(I)
_cod_data_source_file om300757u_si_002.cif
_cod_data_source_block 3
_cod_depositor_comments
;
The following automatic conversions were performed:

'_exptl_absorpt_correction_type' value 'Multi-scan' changed to
'multi-scan' according to
/home/saulius/struct/CIF-dictionaries/cif_core.dic dictionary named
'cif_core.dic' version 2.4.2 from 2011-04-26.

Automatic conversion script
Id: cif_fix_values 1891 2012-01-12 08:04:46Z andrius 
;
_cod_database_code 4079467

loop_
_symmetry_equiv_pos_as_xyz
'x, y, z'
'-x+1/2, y+1/2, z'
'x, -y+1/2, z+1/2'
'-x+1/2, -y, z+1/2'
'-x, -y, -z'
'x-1/2, -y-1/2, -z'
'-x, y-1/2, -z-1/2'
'x-1/2, y, -z-1/2'

loop_
_atom_site_label
_atom_site_type_symbol
_atom_site_fract_x
_atom_site_fract_y
_atom_site_fract_z
_atom_site_U_iso_or_equiv
_atom_site_adp_type
_atom_site_occupancy
_atom_site_symmetry_multiplicity
_atom_site_calc_flag
_atom_site_refinement_flags
Al1 Al 0.35866(10) 0.41264(15) 0.66167(6) 0.0415(6) Uani 1 1 d .
O1 O 0.33448(19) 0.4942(3) 0.61529(13) 0.0429(12) Uani 1 1 d .
O2 O 0.5919(2) 0.3666(4) 0.61377(17) 0.0646(15) Uani 1 1 d .
O3 O 0.37549(19) 0.4733(3) 0.71526(13) 0.0431(12) Uani 1 1 d .
O4 O 0.1355(2) 0.2736(4) 0.68997(16) 0.0584(14) Uani 1 1 d .
N1 N 0.4605(3) 0.4432(4) 0.64208(17) 0.0459(15) Uani 1 1 d .
N2 N 0.2552(2) 0.4021(4) 0.68109(17) 0.0427(14) Uani 1 1 d .
C1 C 0.3639(3) 0.5681(5) 0.5900(2) 0.0424(17) Uani 1 1 d .
C2 C 0.3344(3) 0.6055(5) 0.5495(2) 0.0461(18) Uani 1 1 d .
C3 C 0.3673(4) 0.6857(5) 0.5264(2) 0.0505(19) Uani 1 1 d .
H3 H 0.3455 0.7154 0.5008 0.061 Uiso 1 1 calc R
C4 C 0.4297(4) 0.7242(5) 0.5388(2) 0.0519(19) Uani 1 1 d .
C5 C 0.4584(3) 0.6806(5) 0.5774(2) 0.0502(18) Uani 1 1 d .
H5 H 0.5008 0.7049 0.5874 0.060 Uiso 1 1 calc R
C6 C 0.4277(3) 0.6037(5) 0.6016(2) 0.0425(17) Uani 1 1 d .
C7 C 0.4632(3) 0.5586(5) 0.6422(2) 0.0446(18) Uani 1 1 d .
H7A H 0.5106 0.5811 0.6420 0.054 Uiso 1 1 calc R
H7B H 0.4423 0.5848 0.6704 0.054 Uiso 1 1 calc R
C8 C 0.4762(3) 0.4014(5) 0.5953(2) 0.0476(18) Uani 1 1 d .
H8A H 0.4663 0.3270 0.5946 0.057 Uiso 1 1 calc R
H8B H 0.4474 0.4358 0.5725 0.057 Uiso 1 1 calc R
C9 C 0.5487(3) 0.4186(6) 0.5833(2) 0.058(2) Uani 1 1 d .
H9A H 0.5569 0.3938 0.5519 0.070 Uiso 1 1 calc R
H9B H 0.5586 0.4931 0.5841 0.070 Uiso 1 1 calc R
C10 C 0.5821(3) 0.4059(6) 0.6591(2) 0.062(2) Uani 1 1 d .
H10A H 0.5963 0.4788 0.6601 0.075 Uiso 1 1 calc R
H10B H 0.6105 0.3669 0.6806 0.075 Uiso 1 1 calc R
C11 C 0.5100(3) 0.3980(6) 0.6738(2) 0.0529(19) Uani 1 1 d .
H11A H 0.4989 0.3245 0.6781 0.063 Uiso 1 1 calc R
H11B H 0.5052 0.4323 0.7037 0.063 Uiso 1 1 calc R
C12 C 0.2676(3) 0.5656(6) 0.5313(2) 0.0512(19) Uani 1 1 d .
C13 C 0.2708(3) 0.4480(6) 0.5251(2) 0.057(2) Uani 1 1 d .
H13A H 0.2825 0.4157 0.5542 0.068 Uiso 1 1 calc R
H13B H 0.3048 0.4310 0.5022 0.068 Uiso 1 1 calc R
H13C H 0.2271 0.4226 0.5149 0.068 Uiso 1 1 calc R
C14 C 0.2114(3) 0.5985(6) 0.5634(2) 0.060(2) Uani 1 1 d .
H14A H 0.2070 0.6734 0.5628 0.072 Uiso 1 1 calc R
H14B H 0.2219 0.5759 0.5945 0.072 Uiso 1 1 calc R
H14C H 0.1692 0.5670 0.5536 0.072 Uiso 1 1 calc R
C15 C 0.2498(4) 0.6096(6) 0.4841(2) 0.068(2) Uani 1 1 d .
H15A H 0.2859 0.5940 0.4626 0.081 Uiso 1 1 calc R
H15B H 0.2443 0.6842 0.4864 0.081 Uiso 1 1 calc R
H15C H 0.2080 0.5786 0.4733 0.081 Uiso 1 1 calc R
C16 C 0.4622(4) 0.8147(6) 0.5151(3) 0.068(2) Uani 1 1 d .
C17 C 0.4259(4) 0.8462(6) 0.4708(3) 0.084(3) Uani 1 1 d .
H17A H 0.4303 0.7911 0.4482 0.101 Uiso 1 1 calc R
H17B H 0.4459 0.9093 0.4588 0.101 Uiso 1 1 calc R
H17C H 0.3784 0.8579 0.4772 0.101 Uiso 1 1 calc R
C18 C 0.4600(5) 0.9066(6) 0.5476(3) 0.099(3) Uani 1 1 d .
H18A H 0.4750 0.9684 0.5315 0.119 Uiso 1 1 calc R
H18B H 0.4894 0.8935 0.5736 0.119 Uiso 1 1 calc R
H18C H 0.4140 0.9166 0.5584 0.119 Uiso 1 1 calc R
C19 C 0.5342(4) 0.7892(7) 0.5037(3) 0.084(3) Uani 1 1 d .
H19A H 0.5601 0.7829 0.5319 0.101 Uiso 1 1 calc R
H19B H 0.5532 0.8440 0.4849 0.101 Uiso 1 1 calc R
H19C H 0.5359 0.7241 0.4870 0.101 Uiso 1 1 calc R
C20 C 0.3388(3) 0.5214(5) 0.7477(2) 0.0407(17) Uani 1 1 d .
C21 C 0.3679(3) 0.5503(5) 0.7900(2) 0.0404(17) Uani 1 1 d .
C22 C 0.3262(3) 0.6014(5) 0.8202(2) 0.0455(18) Uani 1 1 d .
H22 H 0.3456 0.6237 0.8480 0.055 Uiso 1 1 calc R
C23 C 0.2585(3) 0.6233(5) 0.8138(2) 0.0408(17) Uani 1 1 d .
C24 C 0.2325(3) 0.5893(5) 0.7724(2) 0.0407(17) Uani 1 1 d .
H24 H 0.1865 0.6012 0.7662 0.049 Uiso 1 1 calc R
C25 C 0.2703(3) 0.5390(5) 0.73996(19) 0.0366(16) Uani 1 1 d .
C26 C 0.2386(3) 0.5091(5) 0.6950(2) 0.0409(17) Uani 1 1 d .
H26A H 0.1894 0.5160 0.6975 0.049 Uiso 1 1 calc R
H26B H 0.2541 0.5571 0.6711 0.049 Uiso 1 1 calc R
C27 C 0.2441(3) 0.3256(5) 0.7185(2) 0.0450(18) Uani 1 1 d .
H27A H 0.2670 0.3498 0.7465 0.054 Uiso 1 1 calc R
H27B H 0.2645 0.2591 0.7097 0.054 Uiso 1 1 calc R
C28 C 0.1706(3) 0.3093(5) 0.7287(2) 0.0494(19) Uani 1 1 d .
H28A H 0.1660 0.2587 0.7537 0.059 Uiso 1 1 calc R
H28B H 0.1507 0.3749 0.7391 0.059 Uiso 1 1 calc R
C29 C 0.1410(3) 0.3466(6) 0.6540(2) 0.0485(19) Uani 1 1 d .
H29A H 0.1187 0.4113 0.6632 0.058 Uiso 1 1 calc R
H29B H 0.1178 0.3199 0.6266 0.058 Uiso 1 1 calc R
C30 C 0.2134(3) 0.3688(5) 0.6422(2) 0.0474(18) Uani 1 1 d .
H30A H 0.2335 0.3060 0.6289 0.057 Uiso 1 1 calc R
H30B H 0.2146 0.4230 0.6186 0.057 Uiso 1 1 calc R
C31 C 0.4421(3) 0.5340(5) 0.8007(2) 0.0483(18) Uani 1 1 d .
C32 C 0.4595(3) 0.4203(6) 0.7974(2) 0.061(2) Uani 1 1 d .
H32A H 0.4432 0.3929 0.7683 0.073 Uiso 1 1 calc R
H32B H 0.4382 0.3832 0.8225 0.073 Uiso 1 1 calc R
H32C H 0.5081 0.4117 0.7992 0.073 Uiso 1 1 calc R
C33 C 0.4855(3) 0.5987(5) 0.7692(2) 0.053(2) Uani 1 1 d .
H33A H 0.4759 0.6717 0.7742 0.064 Uiso 1 1 calc R
H33B H 0.4758 0.5810 0.7374 0.064 Uiso 1 1 calc R
H33C H 0.5329 0.5852 0.7756 0.064 Uiso 1 1 calc R
C34 C 0.4597(3) 0.5675(6) 0.8498(2) 0.059(2) Uani 1 1 d .
H34A H 0.4331 0.5275 0.8715 0.070 Uiso 1 1 calc R
H34B H 0.4498 0.6407 0.8535 0.070 Uiso 1 1 calc R
H34C H 0.5074 0.5554 0.8554 0.070 Uiso 1 1 calc R
C35 C 0.2182(4) 0.6814(6) 0.8496(2) 0.053(2) Uani 1 1 d .
C36 C 0.2512(4) 0.7843(6) 0.8608(3) 0.069(2) Uani 1 1 d .
H36A H 0.2542 0.8259 0.8331 0.083 Uiso 1 1 calc R
H36B H 0.2962 0.7722 0.8729 0.083 Uiso 1 1 calc R
H36C H 0.2243 0.8207 0.8836 0.083 Uiso 1 1 calc R
C37 C 0.2143(4) 0.6161(7) 0.8929(2) 0.071(2) Uani 1 1 d .
H37A H 0.1879 0.6524 0.9160 0.085 Uiso 1 1 calc R
H37B H 0.2596 0.6039 0.9046 0.085 Uiso 1 1 calc R
H37C H 0.1930 0.5502 0.8859 0.085 Uiso 1 1 calc R
C38 C 0.1468(3) 0.7028(6) 0.8342(2) 0.061(2) Uani 1 1 d .
H38A H 0.1476 0.7496 0.8080 0.073 Uiso 1 1 calc R
H38B H 0.1217 0.7343 0.8592 0.073 Uiso 1 1 calc R
H38C H 0.1253 0.6381 0.8253 0.073 Uiso 1 1 calc R
C39 C 0.3699(3) 0.2617(5) 0.6573(2) 0.055(2) Uani 1 1 d .
H39A H 0.3789 0.2335 0.6876 0.066 Uiso 1 1 calc R
H39B H 0.4074 0.2460 0.6369 0.066 Uiso 1 1 calc R
H39C H 0.3288 0.2311 0.6451 0.066 Uiso 1 1 calc R

loop_
_atom_site_aniso_label
_atom_site_aniso_U_11
_atom_site_aniso_U_22
_atom_site_aniso_U_33
_atom_site_aniso_U_23
_atom_site_aniso_U_13
_atom_site_aniso_U_12
Al1 0.0487(12) 0.0379(13) 0.0379(11) 0.0000(10) -0.0013(10) 0.0014(10)
O1 0.048(3) 0.040(3) 0.041(3) 0.005(2) 0.005(2) -0.001(2)
O2 0.052(3) 0.078(4) 0.064(4) -0.007(3) -0.002(3) 0.020(3)
O3 0.048(3) 0.045(3) 0.037(2) -0.004(2) 0.002(2) 0.001(2)
O4 0.060(3) 0.066(4) 0.049(3) 0.009(3) -0.009(2) -0.022(3)
N1 0.053(4) 0.040(4) 0.045(4) -0.012(3) -0.003(3) 0.000(3)
N2 0.050(3) 0.038(4) 0.041(3) -0.005(3) -0.007(3) -0.003(3)
C1 0.058(5) 0.039(4) 0.030(4) 0.003(3) 0.010(3) 0.005(4)
C2 0.052(4) 0.041(5) 0.045(4) 0.008(4) 0.010(4) 0.001(4)
C3 0.069(5) 0.045(5) 0.037(4) 0.008(3) 0.006(4) 0.007(4)
C4 0.070(5) 0.041(5) 0.045(4) 0.004(4) 0.017(4) 0.002(4)
C5 0.054(4) 0.048(5) 0.049(4) -0.001(4) 0.005(4) -0.008(4)
C6 0.040(4) 0.044(5) 0.044(4) 0.001(3) 0.005(3) 0.000(4)
C7 0.046(4) 0.043(5) 0.044(4) -0.002(3) 0.003(3) -0.006(4)
C8 0.048(4) 0.048(5) 0.047(4) -0.009(4) 0.000(3) 0.008(4)
C9 0.055(5) 0.067(6) 0.052(5) -0.011(4) 0.003(4) 0.006(4)
C10 0.056(5) 0.074(6) 0.057(5) -0.012(4) -0.008(4) 0.013(4)
C11 0.057(5) 0.053(5) 0.049(4) -0.003(4) -0.008(4) 0.003(4)
C12 0.064(5) 0.050(5) 0.039(4) 0.011(4) -0.006(4) 0.008(4)
C13 0.060(5) 0.067(6) 0.042(4) -0.005(4) 0.001(4) 0.006(4)
C14 0.058(5) 0.064(6) 0.058(5) 0.005(4) -0.011(4) -0.002(4)
C15 0.070(5) 0.077(6) 0.055(5) 0.006(4) -0.008(4) 0.002(4)
C16 0.102(7) 0.046(5) 0.056(5) 0.002(4) 0.026(5) -0.009(5)
C17 0.140(8) 0.055(6) 0.057(5) 0.029(4) 0.017(5) -0.017(5)
C18 0.176(9) 0.054(6) 0.066(6) -0.004(5) 0.020(6) -0.030(6)
C19 0.109(7) 0.094(7) 0.050(5) 0.016(5) 0.016(5) -0.037(6)
C20 0.057(5) 0.031(4) 0.034(4) -0.001(3) -0.001(3) 0.004(3)
C21 0.052(4) 0.032(4) 0.037(4) -0.004(3) -0.003(3) -0.002(3)
C22 0.062(5) 0.040(5) 0.035(4) 0.009(3) -0.008(4) -0.010(4)
C23 0.046(4) 0.042(5) 0.034(4) 0.002(3) 0.000(3) -0.007(3)
C24 0.045(4) 0.037(4) 0.041(4) 0.000(3) -0.007(3) 0.001(3)
C25 0.045(4) 0.035(4) 0.030(4) 0.000(3) -0.003(3) -0.001(3)
C26 0.045(4) 0.039(5) 0.039(4) 0.000(3) 0.003(3) 0.001(3)
C27 0.059(5) 0.038(5) 0.038(4) 0.001(3) -0.006(3) -0.004(4)
C28 0.064(5) 0.040(5) 0.045(4) 0.007(3) 0.002(4) -0.005(4)
C29 0.044(4) 0.067(6) 0.035(4) -0.006(4) -0.007(3) -0.004(4)
C30 0.051(4) 0.050(5) 0.041(4) -0.001(3) -0.007(3) 0.003(4)
C31 0.051(5) 0.040(5) 0.053(5) 0.001(4) -0.004(4) 0.000(4)
C32 0.057(5) 0.062(6) 0.064(5) 0.010(4) -0.017(4) 0.000(4)
C33 0.054(4) 0.046(5) 0.060(5) -0.011(4) -0.008(4) -0.006(4)
C34 0.066(5) 0.069(6) 0.041(4) -0.006(4) -0.015(4) 0.005(4)
C35 0.060(5) 0.059(5) 0.041(4) -0.011(4) 0.002(4) -0.002(4)
C36 0.069(5) 0.075(7) 0.062(5) -0.018(5) 0.005(4) -0.005(5)
C37 0.063(5) 0.098(7) 0.051(5) 0.006(5) 0.016(4) -0.002(5)
C38 0.070(5) 0.062(6) 0.050(4) -0.007(4) 0.009(4) 0.004(4)
C39 0.063(5) 0.050(5) 0.053(5) -0.004(4) 0.000(4) 0.001(4)

loop_
_atom_type_symbol
_atom_type_description
_atom_type_scat_dispersion_real
_atom_type_scat_dispersion_imag
_atom_type_scat_source
C C 0.0033 0.0016 'International Tables Vol C Tables 4.2.6.8 and 6.1.1.4'
H H 0.0000 0.0000 'International Tables Vol C Tables 4.2.6.8 and 6.1.1.4'
Al Al 0.0645 0.0514 'International Tables Vol C Tables 4.2.6.8 and 6.1.1.4'
N N 0.0061 0.0033 'International Tables Vol C Tables 4.2.6.8 and 6.1.1.4'
O O 0.0106 0.0060 'International Tables Vol C Tables 4.2.6.8 and 6.1.1.4'

loop_
_geom_angle_atom_site_label_1
_geom_angle_atom_site_label_2
_geom_angle_atom_site_label_3
_geom_angle
O3 Al1 O1 117.1(2)
O3 Al1 C39 118.2(3)
O1 Al1 C39 124.6(3)
O3 Al1 N2 88.6(2)
O1 Al1 N2 88.9(2)
C39 Al1 N2 93.6(3)
O3 Al1 N1 88.6(2)
O1 Al1 N1 86.7(2)
C39 Al1 N1 93.4(3)
N2 Al1 N1 173.0(2)
C1 O1 Al1 136.3(4)
C9 O2 C10 109.4(5)
C20 O3 Al1 136.0(4)
C28 O4 C29 109.8(5)
C11 N1 C7 111.8(5)
C11 N1 C8 106.9(5)
C7 N1 C8 110.7(5)
C11 N1 Al1 113.0(4)
C7 N1 Al1 102.6(4)
C8 N1 Al1 111.9(4)
C30 N2 C26 111.1(5)
C30 N2 C27 106.7(5)
C26 N2 C27 112.8(5)
C30 N2 Al1 110.9(4)
C26 N2 Al1 103.1(4)
C27 N2 Al1 112.3(4)
O1 C1 C6 119.9(6)
O1 C1 C2 121.8(6)
C6 C1 C2 118.1(6)
C3 C2 C1 117.8(6)
C3 C2 C12 119.4(6)
C1 C2 C12 122.7(6)
C4 C3 C2 124.0(6)
C4 C3 H3 118.0
C2 C3 H3 118.0
C5 C4 C3 115.7(6)
C5 C4 C16 121.0(7)
C3 C4 C16 123.0(7)
C6 C5 C4 122.3(7)
C6 C5 H5 118.8
C4 C5 H5 118.8
C5 C6 C1 121.6(6)
C5 C6 C7 118.9(6)
C1 C6 C7 119.6(6)
N1 C7 C6 111.7(5)
N1 C7 H7A 109.3
C6 C7 H7A 109.3
N1 C7 H7B 109.3
C6 C7 H7B 109.3
H7A C7 H7B 107.9
C9 C8 N1 111.1(5)
C9 C8 H8A 109.4
N1 C8 H8A 109.4
C9 C8 H8B 109.4
N1 C8 H8B 109.4
H8A C8 H8B 108.0
O2 C9 C8 111.5(6)
O2 C9 H9A 109.3
C8 C9 H9A 109.3
O2 C9 H9B 109.3
C8 C9 H9B 109.3
H9A C9 H9B 108.0
O2 C10 C11 111.8(6)
O2 C10 H10A 109.3
C11 C10 H10A 109.3
O2 C10 H10B 109.3
C11 C10 H10B 109.3
H10A C10 H10B 107.9
N1 C11 C10 115.5(6)
N1 C11 H11A 108.4
C10 C11 H11A 108.4
N1 C11 H11B 108.4
C10 C11 H11B 108.4
H11A C11 H11B 107.5
C2 C12 C14 109.3(6)
C2 C12 C15 112.9(6)
C14 C12 C15 106.3(6)
C2 C12 C13 110.0(6)
C14 C12 C13 112.4(6)
C15 C12 C13 105.8(6)
C12 C13 H13A 109.5
C12 C13 H13B 109.5
H13A C13 H13B 109.5
C12 C13 H13C 109.5
H13A C13 H13C 109.5
H13B C13 H13C 109.5
C12 C14 H14A 109.5
C12 C14 H14B 109.5
H14A C14 H14B 109.5
C12 C14 H14C 109.5
H14A C14 H14C 109.5
H14B C14 H14C 109.5
C12 C15 H15A 109.5
C12 C15 H15B 109.5
H15A C15 H15B 109.5
C12 C15 H15C 109.5
H15A C15 H15C 109.5
H15B C15 H15C 109.5
C19 C16 C4 109.8(6)
C19 C16 C18 109.7(7)
C4 C16 C18 108.0(6)
C19 C16 C17 108.6(6)
C4 C16 C17 113.0(7)
C18 C16 C17 107.7(7)
C16 C17 H17A 109.5
C16 C17 H17B 109.5
H17A C17 H17B 109.5
C16 C17 H17C 109.5
H17A C17 H17C 109.5
H17B C17 H17C 109.5
C16 C18 H18A 109.5
C16 C18 H18B 109.5
H18A C18 H18B 109.5
C16 C18 H18C 109.5
H18A C18 H18C 109.5
H18B C18 H18C 109.5
C16 C19 H19A 109.5
C16 C19 H19B 109.5
H19A C19 H19B 109.5
C16 C19 H19C 109.5
H19A C19 H19C 109.5
H19B C19 H19C 109.5
O3 C20 C25 119.2(5)
O3 C20 C21 121.0(6)
C25 C20 C21 119.8(6)
C22 C21 C20 116.0(6)
C22 C21 C31 121.2(6)
C20 C21 C31 122.6(6)
C21 C22 C23 126.5(6)
C21 C22 H22 116.7
C23 C22 H22 116.7
C24 C23 C22 114.4(6)
C24 C23 C35 124.2(6)
C22 C23 C35 121.3(6)
C25 C24 C23 123.3(6)
C25 C24 H24 118.4
C23 C24 H24 118.4
C24 C25 C20 119.8(5)
C24 C25 C26 119.6(5)
C20 C25 C26 120.4(5)
N2 C26 C25 112.7(5)
N2 C26 H26A 109.0
C25 C26 H26A 109.0
N2 C26 H26B 109.0
C25 C26 H26B 109.0
H26A C26 H26B 107.8
N2 C27 C28 112.4(5)
N2 C27 H27A 109.1
C28 C27 H27A 109.1
N2 C27 H27B 109.1
C28 C27 H27B 109.1
H27A C27 H27B 107.9
O4 C28 C27 111.6(5)
O4 C28 H28A 109.3
C27 C28 H28A 109.3
O4 C28 H28B 109.3
C27 C28 H28B 109.3
H28A C28 H28B 108.0
O4 C29 C30 111.7(5)
O4 C29 H29A 109.3
C30 C29 H29A 109.3
O4 C29 H29B 109.3
C30 C29 H29B 109.3
H29A C29 H29B 107.9
N2 C30 C29 114.8(5)
N2 C30 H30A 108.6
C29 C30 H30A 108.6
N2 C30 H30B 108.6
C29 C30 H30B 108.6
H30A C30 H30B 107.6
C33 C31 C32 111.7(6)
C33 C31 C21 110.6(5)
C32 C31 C21 110.0(6)
C33 C31 C34 106.3(6)
C32 C31 C34 106.3(6)
C21 C31 C34 111.8(6)
C31 C32 H32A 109.5
C31 C32 H32B 109.5
H32A C32 H32B 109.5
C31 C32 H32C 109.5
H32A C32 H32C 109.5
H32B C32 H32C 109.5
C31 C33 H33A 109.5
C31 C33 H33B 109.5
H33A C33 H33B 109.5
C31 C33 H33C 109.5
H33A C33 H33C 109.5
H33B C33 H33C 109.5
C31 C34 H34A 109.5
C31 C34 H34B 109.5
H34A C34 H34B 109.5
C31 C34 H34C 109.5
H34A C34 H34C 109.5
H34B C34 H34C 109.5
C38 C35 C23 112.3(6)
C38 C35 C36 107.9(6)
C23 C35 C36 110.8(6)
C38 C35 C37 107.5(6)
C23 C35 C37 108.9(6)
C36 C35 C37 109.3(6)
C35 C36 H36A 109.5
C35 C36 H36B 109.5
H36A C36 H36B 109.5
C35 C36 H36C 109.5
H36A C36 H36C 109.5
H36B C36 H36C 109.5
C35 C37 H37A 109.5
C35 C37 H37B 109.5
H37A C37 H37B 109.5
C35 C37 H37C 109.5
H37A C37 H37C 109.5
H37B C37 H37C 109.5
C35 C38 H38A 109.5
C35 C38 H38B 109.5
H38A C38 H38B 109.5
C35 C38 H38C 109.5
H38A C38 H38C 109.5
H38B C38 H38C 109.5
Al1 C39 H39A 109.5
Al1 C39 H39B 109.5
H39A C39 H39B 109.5
Al1 C39 H39C 109.5
H39A C39 H39C 109.5
H39B C39 H39C 109.5

loop_
_geom_bond_atom_site_label_1
_geom_bond_atom_site_label_2
_geom_bond_distance
Al1 O3 1.792(4)
Al1 O1 1.793(4)
Al1 C39 1.981(7)
Al1 N2 2.148(5)
Al1 N1 2.151(5)
O1 C1 1.350(7)
O2 C9 1.416(8)
O2 C10 1.439(8)
O3 C20 1.355(7)
O4 C28 1.415(7)
O4 C29 1.425(7)
N1 C11 1.479(8)
N1 C7 1.504(8)
N1 C8 1.508(7)
N2 C30 1.478(7)
N2 C26 1.489(8)
N2 C27 1.499(8)
C1 C6 1.398(8)
C1 C2 1.413(8)
C2 C3 1.406(9)
C2 C12 1.528(9)
C3 C4 1.393(9)
C3 H3 0.9500
C4 C5 1.391(9)
C4 C16 1.514(9)
C5 C6 1.372(9)
C5 H5 0.9500
C6 C7 1.506(8)
C7 H7A 0.9900
C7 H7B 0.9900
C8 C9 1.507(8)
C8 H8A 0.9900
C8 H8B 0.9900
C9 H9A 0.9900
C9 H9B 0.9900
C10 C11 1.507(9)
C10 H10A 0.9900
C10 H10B 0.9900
C11 H11A 0.9900
C11 H11B 0.9900
C12 C14 1.528(9)
C12 C15 1.540(9)
C12 C13 1.543(10)
C13 H13A 0.9800
C13 H13B 0.9800
C13 H13C 0.9800
C14 H14A 0.9800
C14 H14B 0.9800
C14 H14C 0.9800
C15 H15A 0.9800
C15 H15B 0.9800
C15 H15C 0.9800
C16 C19 1.513(10)
C16 C18 1.530(10)
C16 C17 1.545(10)
C17 H17A 0.9800
C17 H17B 0.9800
C17 H17C 0.9800
C18 H18A 0.9800
C18 H18B 0.9800
C18 H18C 0.9800
C19 H19A 0.9800
C19 H19B 0.9800
C19 H19C 0.9800
C20 C25 1.406(8)
C20 C21 1.420(8)
C21 C22 1.386(8)
C21 C31 1.530(9)
C22 C23 1.395(8)
C22 H22 0.9500
C23 C24 1.393(8)
C23 C35 1.525(9)
C24 C25 1.381(8)
C24 H24 0.9500
C25 C26 1.514(8)
C26 H26A 0.9900
C26 H26B 0.9900
C27 C28 1.514(8)
C27 H27A 0.9900
C27 H27B 0.9900
C28 H28A 0.9900
C28 H28B 0.9900
C29 C30 1.515(8)
C29 H29A 0.9900
C29 H29B 0.9900
C30 H30A 0.9900
C30 H30B 0.9900
C31 C33 1.521(9)
C31 C32 1.523(9)
C31 C34 1.546(9)
C32 H32A 0.9800
C32 H32B 0.9800
C32 H32C 0.9800
C33 H33A 0.9800
C33 H33B 0.9800
C33 H33C 0.9800
C34 H34A 0.9800
C34 H34B 0.9800
C34 H34C 0.9800
C35 C38 1.522(9)
C35 C36 1.529(10)
C35 C37 1.530(10)
C36 H36A 0.9800
C36 H36B 0.9800
C36 H36C 0.9800
C37 H37A 0.9800
C37 H37B 0.9800
C37 H37C 0.9800
C38 H38A 0.9800
C38 H38B 0.9800
C38 H38C 0.9800
C39 H39A 0.9800
C39 H39B 0.9800
C39 H39C 0.9800

loop_
_geom_torsion_atom_site_label_1
_geom_torsion_atom_site_label_2
_geom_torsion_atom_site_label_3
_geom_torsion_atom_site_label_4
_geom_torsion
O3 Al1 O1 C1 66.8(6)
C39 Al1 O1 C1 -111.7(6)
N2 Al1 O1 C1 154.7(6)
N1 Al1 O1 C1 -19.9(6)
O1 Al1 O3 C20 69.8(6)
C39 Al1 O3 C20 -111.5(6)
N2 Al1 O3 C20 -18.2(6)
N1 Al1 O3 C20 155.4(6)
O3 Al1 N1 C11 57.6(4)
O1 Al1 N1 C11 174.9(4)
C39 Al1 N1 C11 -60.6(5)
O3 Al1 N1 C7 -63.0(4)
O1 Al1 N1 C7 54.3(4)
C39 Al1 N1 C7 178.8(4)
O3 Al1 N1 C8 178.3(4)
O1 Al1 N1 C8 -64.4(4)
C39 Al1 N1 C8 60.1(5)
O3 Al1 N2 C30 170.5(4)
O1 Al1 N2 C30 53.4(4)
C39 Al1 N2 C30 -71.3(5)
O3 Al1 N2 C26 51.5(4)
O1 Al1 N2 C26 -65.7(4)
C39 Al1 N2 C26 169.7(4)
O3 Al1 N2 C27 -70.2(4)
O1 Al1 N2 C27 172.6(4)
C39 Al1 N2 C27 48.0(4)
Al1 O1 C1 C6 -6.9(9)
Al1 O1 C1 C2 167.8(5)
O1 C1 C2 C3 177.3(6)
C6 C1 C2 C3 -7.9(9)
O1 C1 C2 C12 0.0(10)
C6 C1 C2 C12 174.7(6)
C1 C2 C3 C4 5.9(10)
C12 C2 C3 C4 -176.7(6)
C2 C3 C4 C5 -2.1(10)
C2 C3 C4 C16 -176.3(6)
C3 C4 C5 C6 0.7(10)
C16 C4 C5 C6 175.0(6)
C4 C5 C6 C1 -3.2(10)
C4 C5 C6 C7 178.2(6)
O1 C1 C6 C5 -178.2(6)
C2 C1 C6 C5 6.9(10)
O1 C1 C6 C7 0.3(9)
C2 C1 C6 C7 -174.6(6)
C11 N1 C7 C6 164.2(5)
C8 N1 C7 C6 45.1(7)
Al1 N1 C7 C6 -74.4(5)
C5 C6 C7 N1 -134.1(6)
C1 C6 C7 N1 47.4(8)
C11 N1 C8 C9 -52.8(7)
C7 N1 C8 C9 69.2(7)
Al1 N1 C8 C9 -177.0(5)
C10 O2 C9 C8 -61.6(7)
N1 C8 C9 O2 61.9(7)
C9 O2 C10 C11 55.8(8)
C7 N1 C11 C10 -71.7(7)
C8 N1 C11 C10 49.6(7)
Al1 N1 C11 C10 173.1(5)
O2 C10 C11 N1 -52.6(8)
C3 C2 C12 C14 -109.2(7)
C1 C2 C12 C14 68.1(8)
C3 C2 C12 C15 9.0(9)
C1 C2 C12 C15 -173.7(6)
C3 C2 C12 C13 127.0(6)
C1 C2 C12 C13 -55.7(8)
C5 C4 C16 C19 53.9(9)
C3 C4 C16 C19 -132.2(7)
C5 C4 C16 C18 -65.7(9)
C3 C4 C16 C18 108.2(8)
C5 C4 C16 C17 175.3(6)
C3 C4 C16 C17 -10.8(10)
Al1 O3 C20 C25 -5.5(9)
Al1 O3 C20 C21 171.8(4)
O3 C20 C21 C22 178.4(6)
C25 C20 C21 C22 -4.3(9)
O3 C20 C21 C31 3.0(10)
C25 C20 C21 C31 -179.6(6)
C20 C21 C22 C23 2.7(10)
C31 C21 C22 C23 178.1(6)
C21 C22 C23 C24 -0.2(10)
C21 C22 C23 C35 -179.3(6)
C22 C23 C24 C25 -0.7(9)
C35 C23 C24 C25 178.3(6)
C23 C24 C25 C20 -1.0(10)
C23 C24 C25 C26 -177.2(6)
O3 C20 C25 C24 -179.0(6)
C21 C20 C25 C24 3.6(9)
O3 C20 C25 C26 -2.9(9)
C21 C20 C25 C26 179.7(6)
C30 N2 C26 C25 169.0(5)
C27 N2 C26 C25 49.1(6)
Al1 N2 C26 C25 -72.2(5)
C24 C25 C26 N2 -134.6(6)
C20 C25 C26 N2 49.2(8)
C30 N2 C27 C28 -52.0(7)
C26 N2 C27 C28 70.3(6)
Al1 N2 C27 C28 -173.7(4)
C29 O4 C28 C27 -59.8(7)
N2 C27 C28 O4 59.4(7)
C28 O4 C29 C30 56.8(7)
C26 N2 C30 C29 -73.0(7)
C27 N2 C30 C29 50.4(7)
Al1 N2 C30 C29 172.9(5)
O4 C29 C30 N2 -54.7(8)
C22 C21 C31 C33 -110.7(7)
C20 C21 C31 C33 64.4(8)
C22 C21 C31 C32 125.5(7)
C20 C21 C31 C32 -59.4(8)
C22 C21 C31 C34 7.6(9)
C20 C21 C31 C34 -177.3(6)
C24 C23 C35 C38 -2.7(10)
C22 C23 C35 C38 176.2(6)
C24 C23 C35 C36 -123.5(7)
C22 C23 C35 C36 55.5(9)
C24 C23 C35 C37 116.3(7)
C22 C23 C35 C37 -64.8(8)
